data_4001158
loop_
_publ_author_name
'Wang, Chih-Min'
'Wu, Yi-Ying'
'Chang, Yu-Wei'
'Lii, Kwang-Hwa'

_publ_section_title
;
 Luminescent Lanthanide Oxalatophosphites with a 3D Framework Structure:
 [Ln(H2O)(C2O4)0.5(HPO3)]&#x00B7;H2O (Ln = Pr, Nd, and Sm&#x2212;Lu)
;
_journal_issue 9
_journal_name_full 'Chemistry of Materials'
_journal_page_first 2857
_journal_paper_doi 10.1021/cm703703n
_journal_volume 20
_journal_year 2008
_chemical_formula_moiety '[Nd(H2O)(C2O4)0.5(HPO3)]&#x00A1;EH2O'
_chemical_formula_sum 'C H5 Nd O7 P'
_chemical_formula_weight 304.26
_chemical_name_systematic
; 
 ? 
;
_space_group_IT_number 2
_symmetry_cell_setting triclinic
_symmetry_space_group_name_Hall '-P 1'
_symmetry_space_group_name_H-M 'P -1'
_atom_sites_solution_hydrogens geom
_atom_sites_solution_primary direct
_atom_sites_solution_secondary difmap
_audit_creation_method SHELXL-97
_cell_angle_alpha 111.160(2)
_cell_angle_beta 95.307(2)
_cell_angle_gamma 90.590(2)
_cell_formula_units_Z 2
_cell_length_a 6.6544(2)
_cell_length_b 7.0380(2)
_cell_length_c 7.7938(3)
_cell_measurement_reflns_used 6919
_cell_measurement_temperature 296(2)
_cell_measurement_theta_max 27.5
_cell_measurement_theta_min 2.5
_cell_volume 338.57(2)
_computing_cell_refinement 'Bruker X8 Apex&#x00A2;&#x00BA;'
_computing_data_collection 'Bruker X8 Apex&#x00A2;&#x00BA;'
_computing_data_reduction 'Bruker X8 Apex&#x00A2;&#x00BA;'
_computing_molecular_graphics Diamond
_computing_structure_refinement 'SHELXL-97 (Sheldrick, 1997)'
_computing_structure_solution 'SHELXS-97 (Sheldrick, 1990)'
_diffrn_ambient_temperature 296(2)
_diffrn_measured_fraction_theta_full 0.987
_diffrn_measured_fraction_theta_max 0.987
_diffrn_measurement_device_type CCD
_diffrn_measurement_method 'omega scan'
_diffrn_radiation_monochromator graphite
_diffrn_radiation_source 'fine-focus sealed tube'
_diffrn_radiation_type MoK\a
_diffrn_radiation_wavelength 0.71073
_diffrn_reflns_av_R_equivalents 0.0299
_diffrn_reflns_av_sigmaI/netI 0.0265
_diffrn_reflns_limit_h_max 8
_diffrn_reflns_limit_h_min -8
_diffrn_reflns_limit_k_max 9
_diffrn_reflns_limit_k_min -9
_diffrn_reflns_limit_l_max 10
_diffrn_reflns_limit_l_min -10
_diffrn_reflns_number 6916
_diffrn_reflns_theta_full 27.42
_diffrn_reflns_theta_max 27.42
_diffrn_reflns_theta_min 2.82
_exptl_absorpt_coefficient_mu 7.887
_exptl_absorpt_correction_T_max 0.953
_exptl_absorpt_correction_T_min 0.611
_exptl_absorpt_correction_type empirical
_exptl_absorpt_process_details 'SADABS program'
_exptl_crystal_colour violet
_exptl_crystal_density_diffrn 2.985
_exptl_crystal_density_meas ?
_exptl_crystal_density_method 'not measured'
_exptl_crystal_description block
_exptl_crystal_F_000 284
_exptl_crystal_size_max 0.1
_exptl_crystal_size_mid 0.05
_exptl_crystal_size_min 0.05
_refine_diff_density_max 1.933
_refine_diff_density_min -0.825
_refine_diff_density_rms 0.195
_refine_ls_extinction_method none
_refine_ls_goodness_of_fit_ref 1.093
_refine_ls_hydrogen_treatment constr
_refine_ls_matrix_type full
_refine_ls_number_parameters 91
_refine_ls_number_reflns 1526
_refine_ls_number_restraints 0
_refine_ls_restrained_S_all 1.093
_refine_ls_R_factor_all 0.0248
_refine_ls_R_factor_gt 0.0235
_refine_ls_shift/su_max 0.002
_refine_ls_shift/su_mean 0.000
_refine_ls_structure_factor_coef Fsqd
_refine_ls_weighting_details 'calc w=1/[\s^2^(Fo^2^)+(0.0404P)^2^+0.2446P] where P=(Fo^2^+2Fc^2^)/3'
_refine_ls_weighting_scheme calc
_refine_ls_wR_factor_gt 0.0618
_refine_ls_wR_factor_ref 0.0627
_reflns_number_gt 1443
_reflns_number_total 1526
_reflns_threshold_expression >2sigma(I)
_cod_data_source_file cm703703n-file003.cif
_cod_data_source_block NdOxPO3
_cod_depositor_comments
;
The following automatic conversions were performed:

'_symmetry_cell_setting' value 'Triclinic' changed to 'triclinic'
according to /home/saulius/struct/CIF-dictionaries/cif_core.dic
dictionary named 'cif_core.dic' version 2.4.1 from 2010-06-29.

Automatic conversion script
Id: cif_fix_values 1715 2011-07-08 13:25:40Z adriana 

The following automatic conversions were performed:

'_exptl_crystal_density_meas' value 'not measured' was changed to '?'
- the value is perceived as not measured.

Automatic conversion script
Id: cif_fix_values 3008 2015-01-20 13:52:24Z robertas 
;
_cod_original_cell_volume 338.567(19)
_cod_original_sg_symbol_H-M P-1
_cod_database_code 4001158

loop_
_symmetry_equiv_pos_as_xyz
'x, y, z'
'-x, -y, -z'

loop_
_atom_site_label
_atom_site_type_symbol
_atom_site_fract_x
_atom_site_fract_y
_atom_site_fract_z
_atom_site_U_iso_or_equiv
_atom_site_adp_type
_atom_site_occupancy
_atom_site_symmetry_multiplicity
_atom_site_calc_flag
Nd1 Nd 1.13017(3) 0.22235(3) 0.93348(3) 0.01119(10) Uani 1 1 d
P1 P 0.67407(16) 0.25210(17) 1.02081(16) 0.0133(2) Uani 1 1 d
H1 H 0.6378 0.2796 1.2022 0.013 Uiso 1 1 d
O1 O 0.8008(4) 0.0610(5) 0.9653(5) 0.0172(6) Uani 1 1 d
O2 O 0.4783(5) 0.2276(5) 0.8980(5) 0.0219(7) Uani 1 1 d
O3 O 0.8185(4) 0.4269(5) 1.0271(4) 0.0174(7) Uani 1 1 d
O4 O 0.9472(6) 0.2409(5) 0.6489(5) 0.0270(8) Uani 1 1 d
O5 O 1.1590(6) -0.0778(5) 0.6495(5) 0.0263(8) Uani 1 1 d
OW1 O 1.2042(7) 0.3791(6) 1.2704(5) 0.0331(9) Uani 1 1 d
H2 H 1.2730 0.3290 1.3363 0.050 Uiso 1 1 d
H3 H 1.1733 0.5126 1.3428 0.050 Uiso 1 1 d
OW2 O 1.4295(7) 0.2169(9) 1.4955(7) 0.0553(14) Uani 1 1 d
H4 H 1.5037 0.2767 1.6224 0.050 Uiso 1 1 d
H5 H 1.4887 0.0841 1.3984 0.050 Uiso 1 1 d
C1 C 1.0620(7) -0.0921(7) 0.5001(6) 0.0178(9) Uani 1 1 d

loop_
_atom_site_aniso_label
_atom_site_aniso_U_11
_atom_site_aniso_U_22
_atom_site_aniso_U_33
_atom_site_aniso_U_23
_atom_site_aniso_U_13
_atom_site_aniso_U_12
Nd1 0.00943(14) 0.00947(14) 0.01456(15) 0.00436(9) 0.00065(9) 0.00103(8)
P1 0.0095(5) 0.0127(5) 0.0194(6) 0.0076(4) 0.0029(4) 0.0016(4)
O1 0.0131(15) 0.0137(15) 0.0275(18) 0.0103(13) 0.0042(13) 0.0043(11)
O2 0.0115(15) 0.0210(18) 0.034(2) 0.0112(15) 0.0006(14) 0.0001(12)
O3 0.0112(15) 0.0132(15) 0.0279(18) 0.0066(13) 0.0066(13) 0.0009(11)
O4 0.040(2) 0.0166(17) 0.0187(17) 0.0013(14) -0.0050(15) 0.0128(15)
O5 0.035(2) 0.0199(18) 0.0191(17) 0.0029(14) -0.0038(15) 0.0132(15)
OW1 0.054(3) 0.0222(19) 0.0171(18) 0.0018(14) -0.0050(16) 0.0166(17)
OW2 0.053(3) 0.077(4) 0.049(3) 0.037(3) 0.012(2) 0.032(3)
C1 0.021(2) 0.014(2) 0.016(2) 0.0037(17) -0.0007(17) 0.0012(17)

loop_
_atom_type_symbol
_atom_type_description
_atom_type_scat_dispersion_real
_atom_type_scat_dispersion_imag
_atom_type_scat_source
C C 0.0033 0.0016 'International Tables Vol C Tables 4.2.6.8 and 6.1.1.4'
H H 0.0000 0.0000 'International Tables Vol C Tables 4.2.6.8 and 6.1.1.4'
O O 0.0106 0.0060 'International Tables Vol C Tables 4.2.6.8 and 6.1.1.4'
P P 0.1023 0.0942 'International Tables Vol C Tables 4.2.6.8 and 6.1.1.4'
Nd Nd -0.1943 3.0179 'International Tables Vol C Tables 4.2.6.8 and 6.1.1.4'

loop_
_geom_angle_atom_site_label_1
_geom_angle_atom_site_label_2
_geom_angle_atom_site_label_3
_geom_angle
_geom_angle_site_symmetry_1
_geom_angle_site_symmetry_3
O2 Nd1 O3 80.58(11) 1_655 2_767
O2 Nd1 O1 85.47(11) 1_655 2_757
O3 Nd1 O1 150.35(11) 2_767 2_757
O2 Nd1 OW1 90.45(13) 1_655 .
O3 Nd1 OW1 78.96(12) 2_767 .
O1 Nd1 OW1 75.10(12) 2_757 .
O2 Nd1 O5 76.86(12) 1_655 .
O3 Nd1 O5 126.98(12) 2_767 .
O1 Nd1 O5 73.98(11) 2_757 .
OW1 Nd1 O5 147.32(12) . .
O2 Nd1 O4 107.10(13) 1_655 .
O3 Nd1 O4 77.11(11) 2_767 .
O1 Nd1 O4 132.27(11) 2_757 .
OW1 Nd1 O4 147.32(12) . .
O5 Nd1 O4 65.10(11) . .
O2 Nd1 O1 154.38(11) 1_655 .
O3 Nd1 O1 124.81(10) 2_767 .
O1 Nd1 O1 70.37(11) 2_757 .
OW1 Nd1 O1 91.40(13) . .
O5 Nd1 O1 88.05(12) . .
O4 Nd1 O1 84.36(12) . .
O2 Nd1 O3 147.36(11) 1_655 .
O3 Nd1 O3 67.38(11) 2_767 .
O1 Nd1 O3 119.66(10) 2_757 .
OW1 Nd1 O3 77.86(12) . .
O5 Nd1 O3 127.49(11) . .
O4 Nd1 O3 72.56(11) . .
O1 Nd1 O3 57.48(9) . .
O2 Nd1 P1 174.10(9) 1_655 .
O3 Nd1 P1 96.06(7) 2_767 .
O1 Nd1 P1 95.34(8) 2_757 .
OW1 Nd1 P1 84.13(11) . .
O5 Nd1 P1 108.99(9) . .
O4 Nd1 P1 76.65(9) . .
O1 Nd1 P1 28.77(7) . .
O3 Nd1 P1 28.72(7) . .
O2 Nd1 Nd1 121.04(9) 1_655 2_757
O3 Nd1 Nd1 151.29(7) 2_767 2_757
O1 Nd1 Nd1 36.02(7) 2_757 2_757
OW1 Nd1 Nd1 82.02(11) . 2_757
O5 Nd1 Nd1 79.25(9) . 2_757
O4 Nd1 Nd1 109.98(9) . 2_757
O1 Nd1 Nd1 34.35(7) . 2_757
O3 Nd1 Nd1 87.76(7) . 2_757
P1 Nd1 Nd1 60.56(2) . 2_757
O2 Nd1 Nd1 115.25(9) 1_655 2_767
O3 Nd1 Nd1 34.89(7) 2_767 2_767
O1 Nd1 Nd1 144.33(8) 2_757 2_767
OW1 Nd1 Nd1 76.01(9) . 2_767
O5 Nd1 Nd1 136.65(8) . 2_767
O4 Nd1 Nd1 71.61(8) . 2_767
O1 Nd1 Nd1 89.95(7) . 2_767
O3 Nd1 Nd1 32.49(7) . 2_767
P1 Nd1 Nd1 61.18(2) . 2_767
Nd1 Nd1 Nd1 119.085(10) 2_757 2_767
O2 P1 O3 114.76(19) . .
O2 P1 O1 113.74(19) . .
O3 P1 O1 104.95(17) . .
O2 P1 Nd1 131.84(14) . .
O3 P1 Nd1 52.77(12) . .
O1 P1 Nd1 52.19(12) . .
O2 P1 H1 111.2 . .
O3 P1 H1 108.4 . .
O1 P1 H1 102.9 . .
Nd1 P1 H1 116.8 . .
P1 O1 Nd1 137.93(19) . 2_757
P1 O1 Nd1 99.04(15) . .
Nd1 O1 Nd1 109.63(11) 2_757 .
P1 O2 Nd1 136.5(2) . 1_455
P1 O3 Nd1 148.72(18) . 2_767
P1 O3 Nd1 98.52(15) . .
Nd1 O3 Nd1 112.62(11) 2_767 .
C1 O4 Nd1 120.6(3) 2_756 .
C1 O5 Nd1 120.6(3) . .
Nd1 OW1 H2 125.4 . .
Nd1 OW1 H3 125.0 . .
H2 OW1 H3 109.2 . .
H4 OW2 H5 117.5 . .
O4 C1 O5 126.8(4) 2_756 .
O4 C1 C1 116.5(5) 2_756 2_756
O5 C1 C1 116.8(5) . 2_756

loop_
_geom_bond_atom_site_label_1
_geom_bond_atom_site_label_2
_geom_bond_distance
_geom_bond_site_symmetry_2
Nd1 O2 2.360(3) 1_655
Nd1 O3 2.392(3) 2_767
Nd1 O1 2.429(3) 2_757
Nd1 OW1 2.452(4) .
Nd1 O5 2.472(3) .
Nd1 O4 2.476(3) .
Nd1 O1 2.531(3) .
Nd1 O3 2.547(3) .
Nd1 P1 3.1640(11) .
Nd1 Nd1 4.0541(4) 2_757
Nd1 Nd1 4.1105(4) 2_767
P1 O2 1.513(3) .
P1 O3 1.537(3) .
P1 O1 1.542(3) .
P1 H1 1.4001 .
O1 Nd1 2.429(3) 2_757
O2 Nd1 2.360(3) 1_455
O3 Nd1 2.392(3) 2_767
O4 C1 1.247(6) 2_756
O5 C1 1.248(6) .
OW1 H2 0.8298 .
OW1 H3 0.9415 .
OW2 H4 1.0021 .
OW2 H5 1.0743 .
C1 O4 1.247(6) 2_756
C1 C1 1.544(9) 2_756
